data_7122442
loop_
_publ_author_name
'Panchal, Heena'
'Clarke, Christopher'
'Bell, Charles'
'Karad, Somnath Narayan'
'Lewis, William'
'Lam, Hon Wai'

_publ_section_title
;
 Nickel-catalyzed, ligand-free, diastereoselective synthesis of
 3-methyleneindan-1-ols.
;
_journal_issue 87
_journal_name_full 'Chemical communications (Cambridge, England)'
_journal_page_first 12389
_journal_page_last 12392
_journal_paper_doi 10.1039/c8cc06388e
_journal_volume 54
_journal_year 2018
_chemical_absolute_configuration ad
_chemical_formula_moiety 'C14 H14 O3'
_chemical_formula_sum 'C14 H14 O3'
_chemical_formula_weight 230.25
_space_group_crystal_system orthorhombic
_space_group_IT_number 29
_space_group_name_Hall 'P 2c -2ac'
_space_group_name_H-M_alt 'P c a 21'
_symmetry_space_group_name_Hall 'P 2c -2ac'
_symmetry_space_group_name_H-M 'P c a 21'
_atom_sites_solution_hydrogens mixed
_atom_sites_solution_primary dual
_atom_sites_solution_secondary difmap
_audit_creation_date 2018-06-05
_audit_creation_method
;
Olex2 1.2
(compiled 2018.05.29 svn.r3508 for OlexSys, GUI svn.r5506)
;
_audit_update_record
;
2018-07-28 deposited with the CCDC.
2018-10-10 downloaded from the CCDC.
;
_cell_angle_alpha 90
_cell_angle_beta 90
_cell_angle_gamma 90
_cell_formula_units_Z 8
_cell_length_a 23.9951(5)
_cell_length_b 14.2011(3)
_cell_length_c 6.89980(10)
_cell_measurement_reflns_used 3461
_cell_measurement_temperature 120(2)
_cell_measurement_theta_max 74.1790
_cell_measurement_theta_min 6.2290
_cell_volume 2351.15(8)
_computing_cell_refinement 'CrysAlisPro 1.171.39.46 (Rigaku OD, 2018)'
_computing_data_collection 'CrysAlisPro 1.171.39.46 (Rigaku OD, 2018)'
_computing_data_reduction 'CrysAlisPro 1.171.39.46 (Rigaku OD, 2018)'
_computing_molecular_graphics 'Olex2 (Dolomanov et al., 2009)'
_computing_publication_material 'Olex2 (Dolomanov et al., 2009)'
_computing_structure_refinement 'ShelXL (Sheldrick, 2015)'
_computing_structure_solution 'ShelXT (Sheldrick, 2015)'
_diffrn_ambient_environment 'N2 gas'
_diffrn_ambient_temperature 120(2)
_diffrn_crystal_treatment 'flash frozen in gaseous N2'
_diffrn_detector 'CCD area detector'
_diffrn_detector_area_resol_mean 5.2349
_diffrn_detector_type 'Agilent Diffraction Atlas S2 detector'
_diffrn_measured_fraction_theta_full 0.998
_diffrn_measured_fraction_theta_max 0.972
_diffrn_measurement_details
;
List of Runs (angles in degrees, time in seconds):

  # Type    Start    End  Width  t~exp~   \w     \q     \k     \f   Frames
#--------------------------------------------------------------------------
  1  \w    -50.00  30.00   1.00   17.50    --  -43.08  38.00-180.00   80
  2  \w     29.00 103.00   1.00   17.50    --   43.08-134.00-108.00   74
  3  \w      6.00 122.00   1.00   17.50    --   43.08  19.00 -90.00  116
  4  \w     25.00 109.00   1.00   70.00    --  106.43 -94.00-150.00   84
  5  \w     32.00  91.00   1.00   70.00    --  106.43 -30.00-150.00   59
  6  \w     32.00  91.00   1.00   70.00    --  106.43 -30.00-120.00   59
  7  \w     35.00  98.00   1.00   70.00    --  106.43 -45.00-180.00   63
  8  \w     35.00  90.00   1.00   70.00    --  106.43 -45.00 -60.00   55
;
_diffrn_measurement_device '\k-geometry diffractometer'
_diffrn_measurement_device_type 'SuperNova, Atlas S2'
_diffrn_measurement_method '\w scans'
_diffrn_measurement_specimen_support 'MiTeGen micromount'
_diffrn_orient_matrix_type 'CrysAlisPro convention (1999,Acta A55,543-557)'
_diffrn_orient_matrix_UB_11 0.0287012000
_diffrn_orient_matrix_UB_12 0.0594805000
_diffrn_orient_matrix_UB_13 -0.0595272000
_diffrn_orient_matrix_UB_21 -0.1046116000
_diffrn_orient_matrix_UB_22 0.0161338000
_diffrn_orient_matrix_UB_23 -0.0185355000
_diffrn_orient_matrix_UB_31 -0.0009931000
_diffrn_orient_matrix_UB_32 0.0179530000
_diffrn_orient_matrix_UB_33 0.2144389000
_diffrn_radiation_monochromator mirror
_diffrn_radiation_probe x-ray
_diffrn_radiation_type CuK\a
_diffrn_radiation_wavelength 1.54184
_diffrn_reflns_av_R_equivalents 0.0261
_diffrn_reflns_av_unetI/netI 0.0303
_diffrn_reflns_Laue_measured_fraction_full 0.998
_diffrn_reflns_Laue_measured_fraction_max 0.972
_diffrn_reflns_limit_h_max 29
_diffrn_reflns_limit_h_min -27
_diffrn_reflns_limit_k_max 17
_diffrn_reflns_limit_k_min -12
_diffrn_reflns_limit_l_max 5
_diffrn_reflns_limit_l_min -8
_diffrn_reflns_number 8261
_diffrn_reflns_point_group_measured_fraction_full 0.709
_diffrn_reflns_point_group_measured_fraction_max 0.673
_diffrn_reflns_theta_full 67.684
_diffrn_reflns_theta_max 74.603
_diffrn_reflns_theta_min 3.617
_diffrn_source 'microfocus sealed tube'
_diffrn_source_type 'Agilent Diffraction microfocus tube'
_exptl_absorpt_coefficient_mu 0.742
_exptl_absorpt_correction_T_max 1.000
_exptl_absorpt_correction_T_min 0.813
_exptl_absorpt_correction_type gaussian
_exptl_absorpt_process_details
;
CrysAlisPro 1.171.39.46 (Rigaku Oxford Diffraction, 2018)
Numerical absorption correction based on gaussian integration over
            a multifaceted crystal model
Empirical absorption correction using spherical harmonics,
 implemented in SCALE3 ABSPACK scaling algorithm.
;
_exptl_crystal_colour 'clear colourless'
_exptl_crystal_colour_lustre clear
_exptl_crystal_colour_primary colourless
_exptl_crystal_density_diffrn 1.301
_exptl_crystal_description needle
_exptl_crystal_F_000 976
_exptl_crystal_recrystallization_method 'crystallised from a mixture of diethyl ether and n-pentane'
_exptl_crystal_size_max 0.706
_exptl_crystal_size_mid 0.058
_exptl_crystal_size_min 0.016
_refine_diff_density_max 0.218
_refine_diff_density_min -0.157
_refine_diff_density_rms 0.037
_refine_ls_abs_structure_details
;
 Refined as an inversion twin.
;
_refine_ls_abs_structure_Flack -0.2(3)
_refine_ls_extinction_method none
_refine_ls_goodness_of_fit_ref 1.039
_refine_ls_hydrogen_treatment mixed
_refine_ls_matrix_type full
_refine_ls_number_parameters 316
_refine_ls_number_reflns 3250
_refine_ls_number_restraints 1
_refine_ls_restrained_S_all 1.039
_refine_ls_R_factor_all 0.0413
_refine_ls_R_factor_gt 0.0361
_refine_ls_shift/su_max 0.000
_refine_ls_shift/su_mean 0.000
_refine_ls_structure_factor_coef Fsqd
_refine_ls_weighting_details 'w=1/[\s^2^(Fo^2^)+(0.0534P)^2^+0.3148P] where P=(Fo^2^+2Fc^2^)/3'
_refine_ls_weighting_scheme calc
_refine_ls_wR_factor_gt 0.0923
_refine_ls_wR_factor_ref 0.0957
_reflns_Friedel_coverage 0.274
_reflns_Friedel_fraction_full 0.362
_reflns_Friedel_fraction_max 0.317
_reflns_number_gt 2917
_reflns_number_total 3250
_reflns_threshold_expression 'I > 2\s(I)'
_cod_data_source_file c8cc06388e2.cif
_cod_data_source_block hphwlc
_cod_depositor_comments 'Adding full bibliography for 7122441--7122443.cif.'
_cod_database_code 7122442
_nottingham_internal_coll_name HPHWLC
_nottingham_internal_coll_number 17704
_nottingham_internal_coll_client HP/HWL
_nottingham_internal_coll_type custom
_nottingham_internal_coll_frame_method '\w scans'
_nottingham_internal_coll_frame_time '70.00, 17.50'
_nottingham_internal_coll_frame_width 1.00
_nottingham_internal_coll_user pczwl
_nottingham_internal_coll_date 24/05/2018
_nottingham_internal_coll_location NOTTS
_nottingham_internal_coll_instrument 'GVB, PL13110001'
_nottingham_internal_process_date 04/06/2018
_nottingham_internal_process_user pczwl
_nottingham_internal_solution_date 4/6/2018
_nottingham_internal_solution_user pczwl
_nottingham_internal_refinement_date 4/6/2018
_nottingham_internal_refinement_user pczwl
_nottingham_internal_validation_date 5/6/2018
_nottingham_internal_validation_user pczwl
_nottingham_internal_archive_date 5/6/2018
_shelx_shelxl_version_number 2018/3
_chemical_oxdiff_formula 'C14 H14 O3'
_chemical_oxdiff_usercomment 'HPHWLC #17704 GVB-1517 IN FOMBLIN ON MICROMOUNT FOR HP/HWL'
_shelx_space_group_comment
;
The symmetry employed for this shelxl refinement is uniquely defined
by the following loop, which should always be used as a source of
symmetry information in preference to the above space-group names.
They are only intended as comments.
;
_reflns_odcompleteness_completeness 99.88
_reflns_odcompleteness_iscentric 1
_reflns_odcompleteness_theta 67.13
_olex2_refinement_description
;
1. Twinned data refinement
 Scales: 1.2(3)
 -0.2(3)
2. Fixed Uiso
 At 1.2 times of:
  All C(H) groups, All C(H,H) groups
 At 1.5 times of:
  All C(H,H,H) groups, All O(H) groups
3.a Secondary CH2 refined with riding coordinates:
 C15(H15A,H15B), C16(H16A,H16B), C35(H35A,H35B), C36(H36A,H36B)
3.b Aromatic/amide H refined with riding coordinates:
 C5(H5), C6(H6), C7(H7), C8(H8), C25(H25), C26(H26), C27(H27), C28(H28)
3.c X=CH2 refined with riding coordinates:
 C17(H17A,H17B), C37(H37A,H37B)
3.d Idealised Me refined as rotating group:
 C11(H11A,H11B,H11C), C31(H31A,H31B,H31C)
;
_olex2_date_sample_data_collection 2018-05-24
_olex2_date_sample_submission 2018-05-24
_olex2_exptl_crystal_mounting_method 'in fomblin film on a micromount'
_olex2_submission_original_sample_id HP738
_olex2_submission_special_instructions 'No special instructions were received'
_oxdiff_exptl_absorpt_empirical_details
;
Empirical correction (ABSPACK) includes:
- Absorption correction using spherical harmonics
- Frame scaling
;
_oxdiff_exptl_absorpt_empirical_full_max 1.803
_oxdiff_exptl_absorpt_empirical_full_min 0.734

loop_
_space_group_symop_operation_xyz
'x, y, z'
'-x, -y, z+1/2'
'x+1/2, -y, z'
'-x+1/2, y, z+1/2'

loop_
_atom_site_label
_atom_site_type_symbol
_atom_site_fract_x
_atom_site_fract_y
_atom_site_fract_z
_atom_site_U_iso_or_equiv
_atom_site_adp_type
_atom_site_occupancy
_atom_site_site_symmetry_order
_atom_site_calc_flag
_atom_site_refinement_flags_posn
C1 C 0.41146(10) 1.00370(17) 0.6659(4) 0.0228(5) Uani 1 1 d .
C2 C 0.40698(10) 0.89358(17) 0.6960(4) 0.0231(5) Uani 1 1 d .
C3 C 0.34759(10) 0.87904(18) 0.7680(4) 0.0258(5) Uani 1 1 d .
C4 C 0.33083(10) 0.96842(18) 0.8584(4) 0.0234(5) Uani 1 1 d .
C5 C 0.28659(11) 0.9878(2) 0.9832(4) 0.0314(6) Uani 1 1 d .
H5 H 0.261607 0.939368 1.021719 0.038 Uiso 1 1 calc R
C6 C 0.27986(11) 1.0791(2) 1.0498(4) 0.0347(7) Uani 1 1 d .
H6 H 0.249731 1.093525 1.134034 0.042 Uiso 1 1 calc R
C7 C 0.31657(11) 1.1501(2) 0.9950(4) 0.0333(6) Uani 1 1 d .
H7 H 0.311316 1.212251 1.042461 0.040 Uiso 1 1 calc R
C8 C 0.36089(11) 1.13086(18) 0.8714(4) 0.0286(6) Uani 1 1 d .
H8 H 0.386111 1.179135 0.834101 0.034 Uiso 1 1 calc R
C9 C 0.36744(10) 1.03932(18) 0.8038(4) 0.0228(5) Uani 1 1 d .
O10 O 0.46490(7) 1.03693(13) 0.7261(3) 0.0291(4) Uani 1 1 d .
H10 H 0.4853(15) 1.061(3) 0.640(5) 0.044 Uiso 1 1 d R
C11 C 0.39845(12) 1.03421(19) 0.4585(4) 0.0308(6) Uani 1 1 d .
H11A H 0.395640 1.103001 0.452928 0.046 Uiso 1 1 calc GR
H11B H 0.363041 1.006219 0.417365 0.046 Uiso 1 1 calc GR
H11C H 0.428327 1.012977 0.372041 0.046 Uiso 1 1 calc GR
C12 C 0.44846(11) 0.87078(18) 0.8584(4) 0.0245(5) Uani 1 1 d .
O13 O 0.44377(8) 0.88495(13) 1.0292(3) 0.0308(4) Uani 1 1 d .
O14 O 0.49440(7) 0.83019(13) 0.7856(3) 0.0306(4) Uani 1 1 d .
C15 C 0.49058(13) 0.8239(2) 0.5760(4) 0.0341(7) Uani 1 1 d .
H15A H 0.505975 0.763366 0.529208 0.041 Uiso 1 1 calc R
H15B H 0.511186 0.876181 0.513741 0.041 Uiso 1 1 calc R
C16 C 0.42857(12) 0.83067(19) 0.5322(4) 0.0311(6) Uani 1 1 d .
H16A H 0.410712 0.767851 0.535658 0.037 Uiso 1 1 calc R
H16B H 0.421914 0.859779 0.403931 0.037 Uiso 1 1 calc R
C17 C 0.31688(12) 0.8019(2) 0.7501(5) 0.0401(7) Uani 1 1 d .
H17A H 0.279815 0.800943 0.798447 0.048 Uiso 1 1 calc R
H17B H 0.331922 0.747702 0.688780 0.048 Uiso 1 1 calc R
C21 C 0.40461(10) 0.45840(17) 0.1577(4) 0.0227(5) Uani 1 1 d .
C22 C 0.39859(10) 0.56773(17) 0.1979(4) 0.0220(5) Uani 1 1 d .
C23 C 0.33927(10) 0.57739(18) 0.2747(4) 0.0250(5) Uani 1 1 d .
C24 C 0.32522(10) 0.48560(18) 0.3620(4) 0.0229(5) Uani 1 1 d .
C25 C 0.28292(10) 0.4616(2) 0.4911(4) 0.0295(6) Uani 1 1 d .
H25 H 0.256935 0.507536 0.534154 0.035 Uiso 1 1 calc R
C26 C 0.27953(11) 0.3696(2) 0.5553(4) 0.0315(6) Uani 1 1 d .
H26 H 0.250740 0.352116 0.642685 0.038 Uiso 1 1 calc R
C27 C 0.31777(11) 0.3023(2) 0.4936(4) 0.0305(6) Uani 1 1 d .
H27 H 0.314857 0.239485 0.539702 0.037 Uiso 1 1 calc R
C28 C 0.36011(11) 0.32601(18) 0.3656(4) 0.0264(5) Uani 1 1 d .
H28 H 0.386344 0.280198 0.323805 0.032 Uiso 1 1 calc R
C29 C 0.36319(10) 0.41811(17) 0.3002(4) 0.0218(5) Uani 1 1 d .
O30 O 0.45856(7) 0.42482(13) 0.2089(3) 0.0291(4) Uani 1 1 d .
H30 H 0.4853(15) 0.427(2) 0.123(5) 0.044 Uiso 1 1 d R
C31 C 0.38937(12) 0.4323(2) -0.0500(4) 0.0311(6) Uani 1 1 d .
H31A H 0.417142 0.458527 -0.139038 0.047 Uiso 1 1 calc GR
H31B H 0.352542 0.457934 -0.081383 0.047 Uiso 1 1 calc GR
H31C H 0.388621 0.363571 -0.063131 0.047 Uiso 1 1 calc GR
C32 C 0.43945(11) 0.59002(18) 0.3617(4) 0.0246(5) Uani 1 1 d .
O33 O 0.43525(8) 0.57253(14) 0.5316(3) 0.0325(4) Uani 1 1 d .
O34 O 0.48428(7) 0.63485(14) 0.2935(3) 0.0320(4) Uani 1 1 d .
C35 C 0.48044(13) 0.6456(2) 0.0840(4) 0.0360(7) Uani 1 1 d .
H35A H 0.502352 0.596295 0.017122 0.043 Uiso 1 1 calc R
H35B H 0.494338 0.708176 0.043245 0.043 Uiso 1 1 calc R
C36 C 0.41877(12) 0.63548(19) 0.0389(4) 0.0308(6) Uani 1 1 d .
H36A H 0.412890 0.608426 -0.091722 0.037 Uiso 1 1 calc R
H36B H 0.399396 0.696900 0.047261 0.037 Uiso 1 1 calc R
C37 C 0.30702(12) 0.6529(2) 0.2639(5) 0.0383(7) Uani 1 1 d .
H37A H 0.270393 0.651354 0.316069 0.046 Uiso 1 1 calc R
H37B H 0.320523 0.708668 0.203977 0.046 Uiso 1 1 calc R

loop_
_atom_site_aniso_label
_atom_site_aniso_U_11
_atom_site_aniso_U_22
_atom_site_aniso_U_33
_atom_site_aniso_U_23
_atom_site_aniso_U_13
_atom_site_aniso_U_12
C1 0.0204(12) 0.0236(12) 0.0245(13) -0.0004(11) 0.0019(11) -0.0022(10)
C2 0.0218(12) 0.0243(11) 0.0232(13) 0.0000(11) -0.0013(11) -0.0017(9)
C3 0.0250(12) 0.0270(13) 0.0252(14) 0.0038(11) -0.0027(11) -0.0025(10)
C4 0.0183(11) 0.0288(12) 0.0230(12) 0.0036(11) -0.0038(10) -0.0025(10)
C5 0.0229(13) 0.0436(16) 0.0277(14) 0.0092(12) 0.0020(11) 0.0004(11)
C6 0.0257(14) 0.0522(18) 0.0262(14) 0.0023(13) 0.0026(12) 0.0109(12)
C7 0.0322(14) 0.0395(16) 0.0283(15) -0.0081(12) -0.0022(12) 0.0110(12)
C8 0.0252(13) 0.0282(12) 0.0325(14) -0.0037(12) -0.0039(11) -0.0002(11)
C9 0.0192(11) 0.0278(13) 0.0213(12) -0.0012(10) -0.0010(11) 0.0008(10)
O10 0.0208(9) 0.0330(10) 0.0334(11) 0.0019(8) 0.0032(8) -0.0096(7)
C11 0.0355(14) 0.0335(14) 0.0235(13) 0.0030(11) 0.0037(12) 0.0020(11)
C12 0.0227(13) 0.0222(11) 0.0285(13) 0.0021(10) -0.0020(11) -0.0026(10)
O13 0.0321(10) 0.0370(10) 0.0233(10) 0.0008(9) -0.0054(8) -0.0039(8)
O14 0.0246(9) 0.0318(10) 0.0355(11) 0.0020(9) 0.0005(9) 0.0026(8)
C15 0.0364(16) 0.0327(15) 0.0332(15) -0.0008(12) 0.0078(13) 0.0053(12)
C16 0.0374(15) 0.0306(13) 0.0255(13) -0.0040(12) 0.0006(13) 0.0048(12)
C17 0.0310(14) 0.0332(15) 0.056(2) 0.0016(14) -0.0050(14) -0.0095(12)
C21 0.0223(12) 0.0238(12) 0.0219(12) 0.0019(10) 0.0020(10) 0.0036(10)
C22 0.0220(11) 0.0251(11) 0.0190(12) 0.0020(10) 0.0001(11) -0.0001(9)
C23 0.0203(12) 0.0278(13) 0.0268(14) -0.0054(11) -0.0044(10) 0.0030(10)
C24 0.0172(11) 0.0296(13) 0.0218(12) -0.0039(10) -0.0034(10) 0.0007(10)
C25 0.0197(12) 0.0409(15) 0.0278(14) -0.0102(12) 0.0014(11) -0.0022(11)
C26 0.0243(13) 0.0446(16) 0.0255(14) -0.0027(12) 0.0049(11) -0.0094(11)
C27 0.0311(14) 0.0346(14) 0.0258(14) 0.0033(11) -0.0021(11) -0.0060(11)
C28 0.0252(12) 0.0280(12) 0.0262(13) 0.0006(11) -0.0005(11) 0.0003(10)
C29 0.0182(11) 0.0261(13) 0.0213(12) -0.0019(10) -0.0002(10) 0.0006(9)
O30 0.0193(8) 0.0332(10) 0.0348(11) 0.0054(8) 0.0092(8) 0.0079(7)
C31 0.0384(15) 0.0330(14) 0.0218(13) -0.0037(11) 0.0065(13) 0.0003(12)
C32 0.0208(12) 0.0242(11) 0.0289(14) -0.0030(11) -0.0039(11) 0.0046(10)
O33 0.0341(10) 0.0399(11) 0.0236(10) -0.0006(9) -0.0078(9) -0.0001(9)
O34 0.0208(9) 0.0321(10) 0.0432(11) -0.0010(9) 0.0014(9) -0.0013(8)
C35 0.0364(16) 0.0329(15) 0.0386(17) 0.0055(13) 0.0121(14) -0.0019(13)
C36 0.0389(15) 0.0266(12) 0.0269(13) 0.0071(12) 0.0014(13) 0.0011(11)
C37 0.0274(13) 0.0292(14) 0.058(2) -0.0003(14) -0.0015(14) 0.0070(11)

loop_
_atom_type_symbol
_atom_type_description
_atom_type_scat_dispersion_real
_atom_type_scat_dispersion_imag
_atom_type_scat_source
C C 0.0181 0.0091 'International Tables Vol C Tables 4.2.6.8 and 6.1.1.4'
H H 0.0000 0.0000 'International Tables Vol C Tables 4.2.6.8 and 6.1.1.4'
O O 0.0492 0.0322 'International Tables Vol C Tables 4.2.6.8 and 6.1.1.4'

loop_
_exptl_crystal_face_index_h
_exptl_crystal_face_index_k
_exptl_crystal_face_index_l
_exptl_crystal_face_perp_dist
-2 1 0 0.0063
2 -1 0 0.0093
0 -1 0 0.0228
0 1 0 0.0288
0 0 1 0.2585
0 0 -1 0.4476
0 -15 0 0.0079

loop_
_geom_angle_atom_site_label_1
_geom_angle_atom_site_label_2
_geom_angle_atom_site_label_3
_geom_angle
C9 C1 C2 101.6(2)
C9 C1 C11 110.7(2)
O10 C1 C2 110.5(2)
O10 C1 C9 109.5(2)
O10 C1 C11 111.3(2)
C11 C1 C2 112.9(2)
C3 C2 C1 103.9(2)
C3 C2 C12 109.9(2)
C3 C2 C16 118.6(2)
C12 C2 C1 105.11(19)
C16 C2 C1 117.2(2)
C16 C2 C12 101.3(2)
C4 C3 C2 106.1(2)
C17 C3 C2 127.0(3)
C17 C3 C4 126.9(3)
C5 C4 C3 129.8(2)
C9 C4 C3 109.8(2)
C9 C4 C5 120.4(2)
C4 C5 H5 120.7
C6 C5 C4 118.5(3)
C6 C5 H5 120.7
C5 C6 H6 119.5
C5 C6 C7 121.0(3)
C7 C6 H6 119.5
C6 C7 H7 119.7
C8 C7 C6 120.6(3)
C8 C7 H7 119.7
C7 C8 H8 120.8
C9 C8 C7 118.4(3)
C9 C8 H8 120.8
C4 C9 C1 111.8(2)
C4 C9 C8 121.1(2)
C8 C9 C1 127.2(2)
C1 O10 H10 117(3)
C1 C11 H11A 109.5
C1 C11 H11B 109.5
C1 C11 H11C 109.5
H11A C11 H11B 109.5
H11A C11 H11C 109.5
H11B C11 H11C 109.5
O13 C12 C2 128.4(2)
O13 C12 O14 121.1(3)
O14 C12 C2 110.5(2)
C12 O14 C15 110.3(2)
O14 C15 H15A 110.8
O14 C15 H15B 110.8
O14 C15 C16 104.8(2)
H15A C15 H15B 108.9
C16 C15 H15A 110.8
C16 C15 H15B 110.8
C2 C16 H16A 111.2
C2 C16 H16B 111.2
C15 C16 C2 102.8(2)
C15 C16 H16A 111.2
C15 C16 H16B 111.2
H16A C16 H16B 109.1
C3 C17 H17A 120.0
C3 C17 H17B 120.0
H17A C17 H17B 120.0
C29 C21 C22 101.4(2)
C29 C21 C31 111.2(2)
O30 C21 C22 111.6(2)
O30 C21 C29 108.1(2)
O30 C21 C31 111.7(2)
C31 C21 C22 112.4(2)
C23 C22 C21 103.55(19)
C23 C22 C32 108.9(2)
C23 C22 C36 119.0(2)
C32 C22 C21 105.9(2)
C32 C22 C36 101.3(2)
C36 C22 C21 117.4(2)
C24 C23 C22 106.0(2)
C37 C23 C22 126.8(3)
C37 C23 C24 127.2(3)
C25 C24 C23 130.1(2)
C29 C24 C23 109.5(2)
C29 C24 C25 120.4(2)
C24 C25 H25 120.7
C26 C25 C24 118.6(3)
C26 C25 H25 120.7
C25 C26 H26 119.6
C25 C26 C27 120.8(3)
C27 C26 H26 119.6
C26 C27 H27 119.6
C28 C27 C26 120.7(3)
C28 C27 H27 119.6
C27 C28 H28 120.8
C29 C28 C27 118.4(3)
C29 C28 H28 120.8
C24 C29 C21 111.7(2)
C28 C29 C21 127.2(2)
C28 C29 C24 121.1(2)
C21 O30 H30 119(2)
C21 C31 H31A 109.5
C21 C31 H31B 109.5
C21 C31 H31C 109.5
H31A C31 H31B 109.5
H31A C31 H31C 109.5
H31B C31 H31C 109.5
O33 C32 C22 128.6(3)
O33 C32 O34 120.7(3)
O34 C32 C22 110.8(2)
C32 O34 C35 110.4(2)
O34 C35 H35A 110.8
O34 C35 H35B 110.8
O34 C35 C36 104.8(2)
H35A C35 H35B 108.9
C36 C35 H35A 110.8
C36 C35 H35B 110.8
C22 C36 H36A 111.2
C22 C36 H36B 111.2
C35 C36 C22 102.7(2)
C35 C36 H36A 111.2
C35 C36 H36B 111.2
H36A C36 H36B 109.1
C23 C37 H37A 120.0
C23 C37 H37B 120.0
H37A C37 H37B 120.0

loop_
_geom_bond_atom_site_label_1
_geom_bond_atom_site_label_2
_geom_bond_distance
C1 C2 1.581(3)
C1 C9 1.509(3)
C1 O10 1.428(3)
C1 C11 1.527(4)
C2 C3 1.523(3)
C2 C12 1.533(4)
C2 C16 1.531(4)
C3 C4 1.470(4)
C3 C17 1.326(4)
C4 C5 1.394(4)
C4 C9 1.388(4)
C5 H5 0.9500
C5 C6 1.386(4)
C6 H6 0.9500
C6 C7 1.390(4)
C7 H7 0.9500
C7 C8 1.390(4)
C8 H8 0.9500
C8 C9 1.390(4)
O10 H10 0.84(4)
C11 H11A 0.9800
C11 H11B 0.9800
C11 H11C 0.9800
C12 O13 1.201(3)
C12 O14 1.341(3)
O14 C15 1.452(4)
C15 H15A 0.9900
C15 H15B 0.9900
C15 C16 1.521(4)
C16 H16A 0.9900
C16 H16B 0.9900
C17 H17A 0.9500
C17 H17B 0.9500
C21 C22 1.584(3)
C21 C29 1.510(3)
C21 O30 1.424(3)
C21 C31 1.525(4)
C22 C23 1.525(3)
C22 C32 1.529(4)
C22 C36 1.538(4)
C23 C24 1.475(4)
C23 C37 1.325(4)
C24 C25 1.393(4)
C24 C29 1.389(3)
C25 H25 0.9500
C25 C26 1.382(4)
C26 H26 0.9500
C26 C27 1.391(4)
C27 H27 0.9500
C27 C28 1.388(4)
C28 H28 0.9500
C28 C29 1.386(4)
O30 H30 0.87(4)
C31 H31A 0.9800
C31 H31B 0.9800
C31 H31C 0.9800
C32 O33 1.202(3)
C32 O34 1.336(3)
O34 C35 1.456(4)
C35 H35A 0.9900
C35 H35B 0.9900
C35 C36 1.519(4)
C36 H36A 0.9900
C36 H36B 0.9900
C37 H37A 0.9500
C37 H37B 0.9500

loop_
_geom_hbond_atom_site_label_D
_geom_hbond_atom_site_label_H
_geom_hbond_atom_site_label_A
_geom_hbond_distance_DH
_geom_hbond_distance_HA
_geom_hbond_distance_DA
_geom_hbond_angle_DHA
_geom_hbond_site_symmetry_A
_geom_hbond_publ_flag
O10 H10 O13 0.84(4) 2.02(4) 2.807(3) 156(4) 2_674 yes
O30 H30 O33 0.87(4) 2.01(4) 2.827(3) 156(3) 2_664 yes

loop_
_geom_torsion_atom_site_label_1
_geom_torsion_atom_site_label_2
_geom_torsion_atom_site_label_3
_geom_torsion_atom_site_label_4
_geom_torsion
C1 C2 C3 C4 -24.8(3)
C1 C2 C3 C17 154.1(3)
C1 C2 C12 O13 75.3(3)
C1 C2 C12 O14 -104.6(2)
C1 C2 C16 C15 84.8(3)
C2 C1 C9 C4 -16.9(3)
C2 C1 C9 C8 164.4(3)
C2 C3 C4 C5 -164.0(3)
C2 C3 C4 C9 15.2(3)
C2 C12 O14 C15 1.9(3)
C3 C2 C12 O13 -36.0(4)
C3 C2 C12 O14 144.1(2)
C3 C2 C16 C15 -149.2(2)
C3 C4 C5 C6 179.7(3)
C3 C4 C9 C1 1.7(3)
C3 C4 C9 C8 -179.5(2)
C4 C5 C6 C7 -0.5(4)
C5 C4 C9 C1 -179.0(2)
C5 C4 C9 C8 -0.2(4)
C5 C6 C7 C8 0.2(4)
C6 C7 C8 C9 0.2(4)
C7 C8 C9 C1 178.4(3)
C7 C8 C9 C4 -0.2(4)
C9 C1 C2 C3 24.7(2)
C9 C1 C2 C12 -90.7(2)
C9 C1 C2 C16 157.7(2)
C9 C4 C5 C6 0.5(4)
O10 C1 C2 C3 140.9(2)
O10 C1 C2 C12 25.4(3)
O10 C1 C2 C16 -86.1(3)
O10 C1 C9 C4 -133.7(2)
O10 C1 C9 C8 47.5(3)
C11 C1 C2 C3 -93.8(2)
C11 C1 C2 C12 150.7(2)
C11 C1 C2 C16 39.2(3)
C11 C1 C9 C4 103.3(3)
C11 C1 C9 C8 -75.5(3)
C12 C2 C3 C4 87.2(2)
C12 C2 C3 C17 -93.8(3)
C12 C2 C16 C15 -28.9(3)
C12 O14 C15 C16 -21.2(3)
O13 C12 O14 C15 -178.1(3)
O14 C15 C16 C2 31.2(3)
C16 C2 C3 C4 -157.0(2)
C16 C2 C3 C17 21.9(4)
C16 C2 C12 O13 -162.2(3)
C16 C2 C12 O14 17.8(3)
C17 C3 C4 C5 17.0(5)
C17 C3 C4 C9 -163.8(3)
C21 C22 C23 C24 26.2(3)
C21 C22 C23 C37 -153.5(3)
C21 C22 C32 O33 -75.0(3)
C21 C22 C32 O34 105.1(2)
C21 C22 C36 C35 -85.9(3)
C22 C21 C29 C24 18.7(3)
C22 C21 C29 C28 -162.4(2)
C22 C23 C24 C25 162.9(3)
C22 C23 C24 C29 -15.5(3)
C22 C32 O34 C35 -1.6(3)
C23 C22 C32 O33 35.8(4)
C23 C22 C32 O34 -144.1(2)
C23 C22 C36 C35 148.0(2)
C23 C24 C25 C26 -178.5(3)
C23 C24 C29 C21 -2.7(3)
C23 C24 C29 C28 178.3(2)
C24 C25 C26 C27 0.5(4)
C25 C24 C29 C21 178.7(2)
C25 C24 C29 C28 -0.3(4)
C25 C26 C27 C28 -0.2(4)
C26 C27 C28 C29 -0.3(4)
C27 C28 C29 C21 -178.3(2)
C27 C28 C29 C24 0.5(4)
C29 C21 C22 C23 -26.6(2)
C29 C21 C22 C32 87.9(2)
C29 C21 C22 C36 -160.0(2)
C29 C24 C25 C26 -0.2(4)
O30 C21 C22 C23 -141.4(2)
O30 C21 C22 C32 -26.9(3)
O30 C21 C22 C36 85.2(3)
O30 C21 C29 C24 136.1(2)
O30 C21 C29 C28 -44.9(3)
C31 C21 C22 C23 92.2(2)
C31 C21 C22 C32 -153.3(2)
C31 C21 C22 C36 -41.2(3)
C31 C21 C29 C24 -101.0(3)
C31 C21 C29 C28 78.0(3)
C32 C22 C23 C24 -86.1(2)
C32 C22 C23 C37 94.2(3)
C32 C22 C36 C35 28.8(3)
C32 O34 C35 C36 20.9(3)
O33 C32 O34 C35 178.5(3)
O34 C35 C36 C22 -30.8(3)
C36 C22 C23 C24 158.6(2)
C36 C22 C23 C37 -21.1(4)
C36 C22 C32 O33 162.0(3)
C36 C22 C32 O34 -17.8(3)
C37 C23 C24 C25 -17.4(5)
C37 C23 C24 C29 164.2(3)

loop_
_exptl_oxdiff_crystal_face_indexfrac_h
_exptl_oxdiff_crystal_face_indexfrac_k
_exptl_oxdiff_crystal_face_indexfrac_l
_exptl_oxdiff_crystal_face_x
_exptl_oxdiff_crystal_face_y
_exptl_oxdiff_crystal_face_z
-1.9999 0.9948 -0.0002 0.0018 0.2253 0.0198
1.9999 -0.9948 0.0002 -0.0018 -0.2253 -0.0198
0.0006 -0.9999 0.0000 -0.0595 -0.0162 -0.0179
-0.0006 0.9999 -0.0000 0.0595 0.0162 0.0179
-0.0015 0.0054 1.0000 -0.0592 -0.0183 0.2145
0.0015 -0.0054 -1.0000 0.0592 0.0183 -0.2145
0.0091 -14.9968 0.2004 -0.9037 -0.2466 -0.2263

loop_
_twin_individual_id
_twin_individual_mass_fraction_refined
1 1.2(3)
2 -0.2(3)
